data_4302115
loop_
_publ_author_name
'Monika Plabst'
'Thomas Bein'

_publ_contact_author 'Bein, Thomas'
_publ_contact_author_email tbein@cup.uni-muenchen.de
_publ_section_title
;
1,4-Phenylenebis(methylidyne)tetrakis(phosphonic acid): A New Building
Block in Metal Organic Framework Synthesis
;
_journal_name_full 'Inorganic Chemistry'
_journal_page_first 4331
_journal_page_last 4341
_journal_paper_doi 10.1021/ic802294e
_journal_volume 48
_journal_year 2009
_chemical_formula_moiety La[(PO3H)2CH-C6H4-CH(PO3H)(PO3H2)].4H2O
_chemical_formula_sum 'C8 H19 Nd O16 P4'
_chemical_formula_weight 639.35
_chemical_name_common 'Nd(H5L) a'
_chemical_name_systematic
;
 ?
;
_space_group_IT_number 2
_symmetry_cell_setting triclinic
_symmetry_space_group_name_Hall '-P 1'
_symmetry_space_group_name_H-M 'P -1'
_atom_sites_solution_hydrogens geom
_atom_sites_solution_primary direct
_atom_sites_solution_secondary difmap
_audit_creation_date 2008-10-03T23:14:42-00:00
_audit_creation_method 'WinGX routine CIF_UPDATE'
_cell_angle_alpha 73.03
_cell_angle_beta 85.47
_cell_angle_gamma 76.74
_cell_formula_units_Z 2
_cell_length_a 5.673
_cell_length_b 12.193
_cell_length_c 14.474
_cell_measurement_reflns_used 22191
_cell_measurement_temperature 200(2)
_cell_measurement_theta_max 27.485
_cell_measurement_theta_min 3.134
_cell_volume 931.978
_computing_cell_refinement 'HKL Scalepack (Otwinowski & Minor 1997)'
_computing_data_collection 'Collect (Bruker AXS BV, 1997-2004)'
_computing_data_reduction 'HKL Denzo and Scalepack (Otwinowski & Minor 1997)'
_computing_structure_refinement 'SHELXL-97 (Sheldrick, 1997)'
_diffrn_ambient_temperature 200(2)
_diffrn_detector_area_resol_mean 9
_diffrn_measured_fraction_theta_full 0.995
_diffrn_measured_fraction_theta_max 0.995
_diffrn_measurement_device '95mm CCD camera on \k-goniostat'
_diffrn_measurement_device_type KappaCCD
_diffrn_measurement_method 'CCD; rotation images; thick slices'
_diffrn_orient_matrix_type 'by Bruker AXS Collect from scalepack cell'
_diffrn_orient_matrix_UB_11 -0.0420788
_diffrn_orient_matrix_UB_12 0.0687149
_diffrn_orient_matrix_UB_13 -0.0583951
_diffrn_orient_matrix_UB_21 0.1749807
_diffrn_orient_matrix_UB_22 -0.0094321
_diffrn_orient_matrix_UB_23 -0.01943
_diffrn_orient_matrix_UB_31 -0.0204269
_diffrn_orient_matrix_UB_32 -0.0538812
_diffrn_orient_matrix_UB_33 -0.0378382
_diffrn_radiation_monochromator graphite
_diffrn_radiation_type MoK\a
_diffrn_radiation_wavelength 0.71073
_diffrn_reflns_av_R_equivalents 0.0306
_diffrn_reflns_av_unetI/netI 0.0519
_diffrn_reflns_limit_h_max 7
_diffrn_reflns_limit_h_min -7
_diffrn_reflns_limit_k_max 15
_diffrn_reflns_limit_k_min -15
_diffrn_reflns_limit_l_max 18
_diffrn_reflns_limit_l_min -18
_diffrn_reflns_number 8022
_diffrn_reflns_theta_full 27.5
_diffrn_reflns_theta_max 27.5
_diffrn_reflns_theta_min 3.46
_exptl_absorpt_coefficient_mu 3.211
_exptl_absorpt_correction_type none
_exptl_crystal_colour colourless
_exptl_crystal_density_diffrn 2.279
_exptl_crystal_density_method 'not measured'
_exptl_crystal_description rod
_exptl_crystal_F_000 630
_exptl_crystal_size_max 0.04
_exptl_crystal_size_mid 0.01
_exptl_crystal_size_min 0.01
_refine_diff_density_max 1.087
_refine_diff_density_min -0.878
_refine_diff_density_rms 0.132
_refine_ls_extinction_coef 0.0028(3)
_refine_ls_extinction_expression Fc^*^=kFc[1+0.001xFc^2^\l^3^/sin(2\q)]^-1/4^
_refine_ls_extinction_method SHELXL
_refine_ls_goodness_of_fit_ref 1.075
_refine_ls_hydrogen_treatment mixed
_refine_ls_matrix_type full
_refine_ls_number_parameters 327
_refine_ls_number_reflns 4256
_refine_ls_number_restraints 0
_refine_ls_restrained_S_all 1.075
_refine_ls_R_factor_all 0.0378
_refine_ls_R_factor_gt 0.0278
_refine_ls_shift/su_max 5.41
_refine_ls_shift/su_mean 0.02
_refine_ls_structure_factor_coef Fsqd
_refine_ls_weighting_details 'calc w=1/[\s^2^(Fo^2^)+(0.0185P)^2^+0.0975P] where P=(Fo^2^+2Fc^2^)/3'
_refine_ls_weighting_scheme calc
_refine_ls_wR_factor_gt 0.0519
_refine_ls_wR_factor_ref 0.0545
_reflns_number_gt 3668
_reflns_number_total 4256
_reflns_threshold_expression >2sigma(I)
_cod_data_source_file ic802294e_si_004.cif
_cod_data_source_block ln472
_cod_original_cell_volume 931.9
_cod_database_code 4302115

loop_
_symmetry_equiv_pos_as_xyz
'x, y, z'
'-x, -y, -z'

loop_
_atom_site_label
_atom_site_type_symbol
_atom_site_fract_x
_atom_site_fract_y
_atom_site_fract_z
_atom_site_U_iso_or_equiv
_atom_site_adp_type
_atom_site_occupancy
_atom_site_symmetry_multiplicity
_atom_site_calc_flag
_atom_site_refinement_flags
_atom_site_disorder_assembly
_atom_site_disorder_group
Nd1 Nd 0.09914(3) 0.949427(14) 0.292935(12) 0.01105(7) Uani 1 1 d . . .
P1 P -0.32911(15) 0.73319(7) 0.33803(6) 0.01086(18) Uani 1 1 d . . .
P2 P 0.52325(15) 0.79644(7) 0.13108(6) 0.01385(19) Uani 1 1 d . . .
P3 P 0.29372(15) 1.22689(7) 0.16077(6) 0.01193(18) Uani 1 1 d . . .
P4 P 0.49706(15) 1.11804(7) 0.35949(6) 0.01163(18) Uani 1 1 d . . .
O1 O -0.2133(5) 0.6193(2) 0.41900(18) 0.0181(6) Uani 1 1 d . . .
O2 O -0.1693(4) 0.82027(18) 0.31566(16) 0.0154(5) Uani 1 1 d . . .
O3 O 0.4119(4) 0.77481(18) 0.36731(15) 0.0130(5) Uani 1 1 d . . .
O4 O 0.3271(4) 0.8794(2) 0.16582(16) 0.0216(5) Uani 1 1 d . . .
O5 O 0.7204(4) 0.8576(2) 0.07007(16) 0.0196(5) Uani 1 1 d . . .
O6 O 0.4371(4) 0.7335(2) 0.06694(18) 0.0204(5) Uani 1 1 d . . .
O7 O 0.1275(6) 1.3436(3) 0.0996(2) 0.0184(7) Uani 1 1 d . . .
O8 O 0.5379(4) 1.20993(19) 0.10979(16) 0.0148(5) Uani 1 1 d . . .
O9 O 0.1655(4) 1.12823(19) 0.17898(16) 0.0195(5) Uani 1 1 d . . .
O10 O 0.3566(4) 1.02277(19) 0.37437(17) 0.0203(5) Uani 1 1 d . . .
O11 O -0.2453(4) 1.08732(19) 0.32802(17) 0.0194(5) Uani 1 1 d . . .
O12 O 0.4762(5) 1.1575(2) 0.45497(18) 0.0212(6) Uani 1 1 d . . .
O13 O -0.1344(5) 1.0137(2) 0.1284(2) 0.0178(5) Uani 1 1 d . . .
O14 O 0.0213(7) 0.8878(3) 0.4761(3) 0.0256(8) Uani 1 1 d . . .
O15 O 0.1613(6) 0.6346(3) 0.5101(3) 0.0252(8) Uani 1 1 d . . .
O16 O 0.2254(8) 1.5495(3) 0.0467(3) 0.0782(14) Uani 1 1 d . . .
C1 C -0.3272(6) 0.6797(3) 0.2329(2) 0.0118(7) Uani 1 1 d . . .
C2 C -0.4169(6) 0.5676(3) 0.2502(2) 0.0119(7) Uani 1 1 d . . .
C3 C -0.6357(6) 0.5506(3) 0.2966(2) 0.0169(7) Uani 1 1 d . . .
C4 C -0.7139(6) 0.4486(3) 0.3066(2) 0.0156(7) Uani 1 1 d . . .
C5 C -0.5769(6) 0.3597(3) 0.2698(2) 0.0118(7) Uani 1 1 d . . .
C6 C -0.3576(6) 0.3758(3) 0.2248(2) 0.0159(7) Uani 1 1 d . . .
C7 C -0.2802(6) 0.4779(3) 0.2155(3) 0.0165(7) Uani 1 1 d . . .
C8 C -0.6704(6) 0.2503(3) 0.2769(2) 0.0124(7) Uani 1 1 d . . .
HC1 H -0.162(5) 0.667(2) 0.214(2) 0.000(7) Uiso 1 1 d . . .
HC3 H -0.728(6) 0.607(3) 0.318(2) 0.020(10) Uiso 1 1 d . . .
HC4 H -0.857(6) 0.436(3) 0.342(2) 0.006(8) Uiso 1 1 d . . .
HC6 H -0.267(6) 0.319(3) 0.205(2) 0.012(9) Uiso 1 1 d . . .
HC7 H -0.130(6) 0.490(3) 0.182(2) 0.010(8) Uiso 1 1 d . . .
HC8 H -0.835(6) 0.259(3) 0.302(2) 0.007(8) Uiso 1 1 d . . .
H1 H -0.121(8) 0.625(4) 0.444(3) 0.030(14) Uiso 1 1 d . . .
H5 H 0.795(10) 0.923(5) 0.086(4) 0.10(2) Uiso 1 1 d . . .
H6 H 0.439(10) 0.754(5) 0.001(4) 0.086(19) Uiso 1 1 d . . .
H7 H 0.155(14) 1.369(6) 0.094(6) 0.10(3) Uiso 1 1 d . . .
H12 H 0.567(8) 1.122(4) 0.491(3) 0.032(14) Uiso 1 1 d . . .
H13A H -0.028(8) 1.028(4) 0.091(3) 0.034(13) Uiso 1 1 d . . .
H13B H -0.228(7) 1.066(4) 0.134(3) 0.029(13) Uiso 1 1 d . . .
H14B H -0.043(9) 0.867(5) 0.489(4) 0.03(2) Uiso 1 1 d . . .
H15A H 0.220(9) 0.600(4) 0.525(4) 0.03(2) Uiso 1 1 d . . .
H16A H 0.109(6) 1.611(3) 0.041(2) 0.000(9) Uiso 1 1 d . . .

loop_
_atom_site_aniso_label
_atom_site_aniso_U_11
_atom_site_aniso_U_22
_atom_site_aniso_U_33
_atom_site_aniso_U_23
_atom_site_aniso_U_13
_atom_site_aniso_U_12
Nd1 0.01130(11) 0.00974(10) 0.01311(11) -0.00407(7) 0.00002(7) -0.00319(7)
P1 0.0119(4) 0.0092(4) 0.0122(4) -0.0033(3) -0.0006(3) -0.0032(3)
P2 0.0161(4) 0.0134(4) 0.0129(5) -0.0052(4) 0.0010(4) -0.0032(3)
P3 0.0143(4) 0.0102(4) 0.0119(4) -0.0031(3) 0.0000(3) -0.0038(3)
P4 0.0122(4) 0.0093(4) 0.0143(4) -0.0039(3) -0.0006(3) -0.0032(3)
O1 0.0188(14) 0.0146(12) 0.0193(14) -0.0012(11) -0.0065(11) -0.0029(11)
O2 0.0165(12) 0.0140(11) 0.0191(13) -0.0073(10) 0.0014(10) -0.0075(9)
O3 0.0138(11) 0.0120(11) 0.0138(12) -0.0046(10) 0.0014(9) -0.0030(9)
O4 0.0225(13) 0.0214(13) 0.0148(13) -0.0049(10) 0.0000(10) 0.0070(10)
O5 0.0257(14) 0.0179(12) 0.0180(13) -0.0056(10) 0.0057(11) -0.0116(11)
O6 0.0277(14) 0.0242(13) 0.0144(13) -0.0077(11) 0.0014(11) -0.0135(11)
O7 0.0149(13) 0.0185(13) 0.0211(15) -0.0066(11) -0.0054(10) 0.0008(11)
O8 0.0136(12) 0.0162(12) 0.0145(12) -0.0058(10) -0.0007(9) -0.0010(9)
O9 0.0307(14) 0.0180(12) 0.0149(13) -0.0047(10) 0.0004(11) -0.0153(11)
O10 0.0181(13) 0.0135(12) 0.0308(15) -0.0045(11) -0.0056(11) -0.0066(10)
O11 0.0145(12) 0.0167(12) 0.0247(14) -0.0043(11) 0.0012(10) -0.0014(10)
O12 0.0290(16) 0.0211(14) 0.0121(13) -0.0058(11) -0.0049(12) 0.0005(12)
O13 0.0151(14) 0.0156(13) 0.0236(15) -0.0074(12) 0.0009(12) -0.0030(12)
O14 0.0303(19) 0.0270(17) 0.0200(17) -0.0086(13) 0.0045(14) -0.0064(16)
O15 0.0207(16) 0.0231(17) 0.0269(18) -0.0016(14) -0.0029(13) -0.0007(14)
O16 0.108(4) 0.057(3) 0.070(3) 0.022(2) -0.054(3) -0.052(3)
C1 0.0102(17) 0.0117(16) 0.0147(17) -0.0054(14) -0.0007(14) -0.0025(13)
C2 0.0136(16) 0.0101(15) 0.0134(17) -0.0048(13) -0.0012(13) -0.0027(13)
C3 0.0188(18) 0.0134(17) 0.0202(19) -0.0097(15) 0.0035(15) -0.0016(14)
C4 0.0157(18) 0.0175(17) 0.0165(18) -0.0079(15) 0.0031(15) -0.0066(14)
C5 0.0135(16) 0.0112(15) 0.0110(17) -0.0033(13) -0.0014(13) -0.0026(13)
C6 0.0155(18) 0.0126(16) 0.023(2) -0.0121(15) 0.0043(15) -0.0016(14)
C7 0.0137(17) 0.0158(17) 0.023(2) -0.0081(15) 0.0023(15) -0.0061(14)
C8 0.0108(16) 0.0135(16) 0.0136(17) -0.0043(14) 0.0017(13) -0.0036(13)

loop_
_atom_type_symbol
_atom_type_description
_atom_type_scat_dispersion_real
_atom_type_scat_dispersion_imag
_atom_type_scat_source
C C 0.0033 0.0016 'International Tables Vol C Tables 4.2.6.8 and 6.1.1.4'
H H 0 0 'International Tables Vol C Tables 4.2.6.8 and 6.1.1.4'
O O 0.0106 0.006 'International Tables Vol C Tables 4.2.6.8 and 6.1.1.4'
Nd Nd -0.1943 3.0179 'International Tables Vol C Tables 4.2.6.8 and 6.1.1.4'
P P 0.1023 0.0942 'International Tables Vol C Tables 4.2.6.8 and 6.1.1.4'

loop_
_exptl_crystal_face_index_h
_exptl_crystal_face_index_k
_exptl_crystal_face_index_l
_exptl_crystal_face_perp_dist
0 1 0 0.005
0 -1 0 0.005
0 0 1 0.02
0 0 -1 0.02
-1 0 0 0.005
1 0 0 0.005

loop_
_geom_angle_atom_site_label_1
_geom_angle_atom_site_label_2
_geom_angle_atom_site_label_3
_geom_angle
_geom_angle_site_symmetry_1
_geom_angle_site_symmetry_3
_geom_angle_publ_flag
O2 Nd1 O11 85.67(7) . . ?
O2 Nd1 O9 138.42(8) . . ?
O11 Nd1 O9 79.56(8) . . ?
O2 Nd1 O10 144.34(8) . . ?
O11 Nd1 O10 90.01(7) . . ?
O9 Nd1 O10 74.73(7) . . ?
O2 Nd1 O4 93.81(8) . . ?
O11 Nd1 O4 144.56(8) . . ?
O9 Nd1 O4 77.57(8) . . ?
O10 Nd1 O4 109.38(8) . . ?
O2 Nd1 O3 86.81(7) . . ?
O11 Nd1 O3 143.49(7) . . ?
O9 Nd1 O3 126.59(8) . . ?
O10 Nd1 O3 75.92(7) . . ?
O4 Nd1 O3 71.57(7) . . ?
O2 Nd1 O14 75.47(11) . . ?
O11 Nd1 O14 72.24(9) . . ?
O9 Nd1 O14 133.78(10) . . ?
O10 Nd1 O14 69.53(11) . . ?
O4 Nd1 O14 141.78(9) . . ?
O3 Nd1 O14 71.29(9) . . ?
O2 Nd1 O13 74.94(8) . . ?
O11 Nd1 O13 80.01(9) . . ?
O9 Nd1 O13 64.35(8) . . ?
O10 Nd1 O13 138.96(8) . . ?
O4 Nd1 O13 65.79(9) . . ?
O3 Nd1 O13 131.81(8) . . ?
O14 Nd1 O13 140.52(11) . . ?
O2 P1 O3 117.08(12) . 1_455 ?
O2 P1 O1 110.44(14) . . ?
O3 P1 O1 108.12(13) 1_455 . ?
O2 P1 C1 107.97(14) . . ?
O3 P1 C1 109.10(14) 1_455 . ?
O1 P1 C1 103.23(14) . . ?
O4 P2 O6 114.43(14) . . ?
O4 P2 O5 112.70(14) . . ?
O6 P2 O5 105.34(13) . . ?
O4 P2 C1 110.57(14) . 1_655 ?
O6 P2 C1 105.40(14) . 1_655 ?
O5 P2 C1 107.91(14) . 1_655 ?
O9 P3 O8 115.79(13) . . ?
O9 P3 O7 109.50(16) . . ?
O8 P3 O7 108.19(15) . . ?
O9 P3 C8 107.42(14) . 1_665 ?
O8 P3 C8 109.63(14) . 1_665 ?
O7 P3 C8 105.87(16) . 1_665 ?
O11 P4 O10 115.31(13) 1_655 . ?
O11 P4 O12 111.47(14) 1_655 . ?
O10 P4 O12 108.37(14) . . ?
O11 P4 C8 112.00(15) 1_655 1_665 ?
O10 P4 C8 108.09(14) . 1_665 ?
O12 P4 C8 100.51(14) . 1_665 ?
P1 O2 Nd1 175.19(14) . . ?
P1 O3 Nd1 131.72(12) 1_655 . ?
P2 O4 Nd1 152.02(14) . . ?
P3 O9 Nd1 145.10(13) . . ?
P4 O10 Nd1 142.65(14) . . ?
P4 O11 Nd1 151.30(14) 1_455 . ?
C2 C1 P1 115.8(2) . . ?
C2 C1 P2 112.3(2) . 1_455 ?
P1 C1 P2 110.86(16) . 1_455 ?
C7 C2 C3 117.5(3) . . ?
C7 C2 C1 119.0(3) . . ?
C3 C2 C1 123.5(3) . . ?
C4 C3 C2 121.0(3) . . ?
C3 C4 C5 120.9(3) . . ?
C6 C5 C4 118.1(3) . . ?
C6 C5 C8 121.4(3) . . ?
C4 C5 C8 120.5(3) . . ?
C7 C6 C5 120.6(3) . . ?
C6 C7 C2 121.8(3) . . ?
C5 C8 P4 114.0(2) . 1_445 ?
C5 C8 P3 114.1(2) . 1_445 ?
P4 C8 P3 111.02(16) 1_445 1_445 ?

loop_
_geom_bond_atom_site_label_1
_geom_bond_atom_site_label_2
_geom_bond_distance
_geom_bond_site_symmetry_2
_geom_bond_publ_flag
Nd1 O2 2.372(2) . ?
Nd1 O11 2.395(2) . ?
Nd1 O9 2.407(2) . ?
Nd1 O10 2.410(2) . ?
Nd1 O4 2.412(2) . ?
Nd1 O3 2.464(2) . ?
Nd1 O14 2.567(4) . ?
Nd1 O13 2.640(3) . ?
P1 O2 1.499(2) . ?
P1 O3 1.510(2) 1_455 ?
P1 O1 1.577(3) . ?
P1 C1 1.821(3) . ?
P2 O4 1.486(2) . ?
P2 O6 1.533(2) . ?
P2 O5 1.559(2) . ?
P2 C1 1.826(3) 1_655 ?
P3 O9 1.494(2) . ?
P3 O8 1.517(2) . ?
P3 O7 1.575(3) . ?
P3 C8 1.819(3) 1_665 ?
P4 O11 1.492(2) 1_655 ?
P4 O10 1.511(2) . ?
P4 O12 1.579(2) . ?
P4 C8 1.812(3) 1_665 ?
O3 P1 1.510(2) 1_655 ?
O11 P4 1.492(2) 1_455 ?
C1 C2 1.513(4) . ?
C1 P2 1.826(3) 1_455 ?
C2 C7 1.386(4) . ?
C2 C3 1.393(5) . ?
C3 C4 1.380(5) . ?
C4 C5 1.396(4) . ?
C5 C6 1.386(4) . ?
C5 C8 1.519(4) . ?
C6 C7 1.379(4) . ?
C8 P4 1.812(3) 1_445 ?
C8 P3 1.819(3) 1_445 ?

loop_
_geom_hbond_atom_site_label_D
_geom_hbond_atom_site_label_H
_geom_hbond_atom_site_label_A
_geom_hbond_distance_DH
_geom_hbond_distance_HA
_geom_hbond_distance_DA
_geom_hbond_angle_DHA
_geom_hbond_site_symmetry_A
O1 H1 O15 0.69(4) 1.97(4) 2.657(4) 175(5) .
O5 H5 O13 1.07(6) 1.55(6) 2.604(3) 168(5) 1_655
O6 H6 O8 0.92(6) 1.54(6) 2.449(3) 176(5) 2_675
O7 H7 O16 0.36(8) 2.23(7) 2.578(5) 164(15) .
O12 H12 O10 0.73(4) 2.21(4) 2.842(4) 146(4) 2_676
O12 H12 O14 0.73(4) 2.39(4) 2.972(5) 138(4) 2_676
O13 H13A O4 0.79(4) 2.46(4) 2.751(4) 103(3) .
O13 H13B O8 0.75(4) 1.90(4) 2.630(4) 164(4) 1_455
O14 H14B O12 0.49(5) 2.58(5) 3.036(5) 157(8) 2_576
O15 H15A O1 0.48(5) 2.57(5) 2.915(4) 133(8) 2_566
O16 H16A O7 0.87(3) 2.39(3) 2.838(5) 113(3) 2_585
